data_4338671
loop_
_publ_author_name
'Williams, Ursula J.'
'Carroll, Patrick J.'
'Schelter, Eric J.'

_publ_section_title
;
 Synthesis and Analysis of a Family of Cerium(IV) Halide and Pseudohalide
 Compounds.
;
_journal_issue 12
_journal_name_full 'Inorganic chemistry'
_journal_page_first 6338
_journal_page_last 6345
_journal_paper_doi 10.1021/ic500969r
_journal_volume 53
_journal_year 2014
_chemical_formula_sum 'C19 H54 Ce N4 S Si6'
_chemical_formula_weight 679.38
_space_group_IT_number 14
_symmetry_cell_setting monoclinic
_symmetry_Int_Tables_number 14
_symmetry_space_group_name_Hall '-P 2ybc'
_symmetry_space_group_name_H-M 'P 1 21/c 1'
_atom_sites_solution_hydrogens geom
_atom_sites_solution_primary direct
_audit_creation_method SHELXL-97
_cell_angle_alpha 90.00
_cell_angle_beta 96.261(3)
_cell_angle_gamma 90.00
_cell_formula_units_Z 4
_cell_length_a 17.6275(11)
_cell_length_b 12.3266(8)
_cell_length_c 16.4282(10)
_cell_measurement_temperature 100(1)
_cell_volume 3548.3(4)
_computing_data_collection 'Bruker APEX2'
_computing_data_reduction 'Bruker SAINT'
_computing_structure_refinement 'SHELXL-97 (Sheldrick, 2008)'
_computing_structure_solution 'SHELXS-97 (Sheldrick, 2008)'
_diffrn_ambient_temperature 100(1)
_diffrn_measured_fraction_theta_full 0.996
_diffrn_measured_fraction_theta_max 0.996
_diffrn_measurement_device 'CCD Area Detector'
_diffrn_measurement_device_type 'Bruker APEXII'
_diffrn_measurement_method 'phi and omega scans'
_diffrn_radiation_monochromator graphite
_diffrn_radiation_source 'sealed tube'
_diffrn_radiation_type MoK\a
_diffrn_radiation_wavelength 0.71073
_diffrn_reflns_av_R_equivalents 0.0182
_diffrn_reflns_av_sigmaI/netI 0.0087
_diffrn_reflns_limit_h_max 22
_diffrn_reflns_limit_h_min -22
_diffrn_reflns_limit_k_max 16
_diffrn_reflns_limit_k_min -11
_diffrn_reflns_limit_l_max 21
_diffrn_reflns_limit_l_min -21
_diffrn_reflns_number 88436
_diffrn_reflns_theta_full 27.57
_diffrn_reflns_theta_max 27.57
_diffrn_reflns_theta_min 2.02
_exptl_absorpt_coefficient_mu 1.558
_exptl_absorpt_correction_T_max 0.7456
_exptl_absorpt_correction_T_min 0.6752
_exptl_absorpt_correction_type multi-scan
_exptl_absorpt_process_details '(SADABS; Sheldrick, 2007)'
_exptl_crystal_density_diffrn 1.272
_exptl_crystal_density_method 'not measured'
_exptl_crystal_F_000 1416
_exptl_crystal_size_max 0.40
_exptl_crystal_size_mid 0.30
_exptl_crystal_size_min 0.18
_refine_diff_density_max 0.430
_refine_diff_density_min -0.399
_refine_diff_density_rms 0.061
_refine_ls_extinction_method none
_refine_ls_goodness_of_fit_ref 1.194
_refine_ls_hydrogen_treatment constr
_refine_ls_matrix_type full
_refine_ls_number_parameters 299
_refine_ls_number_reflns 8172
_refine_ls_number_restraints 0
_refine_ls_restrained_S_all 1.194
_refine_ls_R_factor_all 0.0215
_refine_ls_R_factor_gt 0.0185
_refine_ls_shift/su_max 0.002
_refine_ls_shift/su_mean 0.000
_refine_ls_structure_factor_coef Fsqd
_refine_ls_weighting_details 'calc w=1/[\s^2^(Fo^2^)+(0.0096P)^2^+3.6796P] where P=(Fo^2^+2Fc^2^)/3'
_refine_ls_weighting_scheme calc
_refine_ls_wR_factor_gt 0.0424
_refine_ls_wR_factor_ref 0.0451
_reflns_number_gt 7620
_reflns_number_total 8172
_reflns_threshold_expression >2sigma(I)
_cod_data_source_file ic500969r_si_002.cif
_cod_data_source_block compound_2-NCS
_cod_depositor_comments
;
The following automatic conversions were performed:
'_atom_site_symetry_multiplicity' tag replaced with
'_atom_site_symmetry_multiplicity'.

Automatic conversion script
Id: cif_correct_tags 1440 2010-10-19 06:21:57Z saulius 

 Adding full bibliography for 4338669--4338671.cif.
;
_cod_original_sg_symbol_H-M 'P 21/c     '
_cod_database_code 4338671

loop_
_symmetry_equiv_pos_as_xyz
'x, y, z'
'-x, y+1/2, -z+1/2'
'-x, -y, -z'
'x, -y-1/2, z-1/2'

loop_
_atom_site_label
_atom_site_type_symbol
_atom_site_fract_x
_atom_site_fract_y
_atom_site_fract_z
_atom_site_U_iso_or_equiv
_atom_site_adp_type
_atom_site_occupancy
_atom_site_symmetry_multiplicity
_atom_site_calc_flag
_atom_site_refinement_flags
Ce1 Ce 0.241238(5) 0.533314(7) 0.311496(5) 0.01505(3) Uani 1 1 d .
N1 N 0.33001(8) 0.41650(11) 0.28293(9) 0.0193(3) Uani 1 1 d .
N2 N 0.27382(8) 0.68863(12) 0.37458(8) 0.0186(3) Uani 1 1 d .
N3 N 0.12084(8) 0.50723(11) 0.26436(8) 0.0179(3) Uani 1 1 d .
Si1 Si 0.32743(3) 0.27931(4) 0.31008(4) 0.02834(11) Uani 1 1 d .
Si2 Si 0.40492(3) 0.46935(4) 0.23515(3) 0.02154(10) Uani 1 1 d .
Si3 Si 0.33247(3) 0.68850(4) 0.46734(3) 0.02560(11) Uani 1 1 d .
Si4 Si 0.23580(3) 0.80835(4) 0.33199(3) 0.01865(9) Uani 1 1 d .
Si5 Si 0.04695(3) 0.50750(4) 0.32785(3) 0.02052(9) Uani 1 1 d .
Si6 Si 0.10348(3) 0.47912(4) 0.16008(3) 0.01876(9) Uani 1 1 d .
C1 C 0.22640(11) 0.23218(16) 0.30540(14) 0.0316(4) Uani 1 1 d .
H1a H 0.1999 0.2742 0.3426 0.047 Uiso 1 1 calc R
H1b H 0.2254 0.1570 0.3205 0.047 Uiso 1 1 calc R
H1c H 0.2019 0.2411 0.2507 0.047 Uiso 1 1 calc R
C2 C 0.37646(13) 0.2562(2) 0.41537(16) 0.0475(6) Uani 1 1 d .
H2a H 0.4277 0.2834 0.4184 0.071 Uiso 1 1 calc R
H2b H 0.3775 0.1800 0.4272 0.071 Uiso 1 1 calc R
H2c H 0.3493 0.2936 0.4545 0.071 Uiso 1 1 calc R
C3 C 0.37528(13) 0.19227(17) 0.23803(19) 0.0501(7) Uani 1 1 d .
H3a H 0.3507 0.2018 0.1834 0.075 Uiso 1 1 calc R
H3b H 0.3718 0.1176 0.2538 0.075 Uiso 1 1 calc R
H3c H 0.4280 0.2127 0.2398 0.075 Uiso 1 1 calc R
C4 C 0.39052(11) 0.62055(15) 0.22841(12) 0.0258(4) Uani 1 1 d .
H4a H 0.3411 0.6359 0.2001 0.039 Uiso 1 1 calc R
H4b H 0.4292 0.6522 0.1991 0.039 Uiso 1 1 calc R
H4c H 0.3938 0.6506 0.2826 0.039 Uiso 1 1 calc R
C5 C 0.49936(10) 0.44229(17) 0.29440(15) 0.0346(5) Uani 1 1 d .
H5a H 0.5002 0.4731 0.3482 0.052 Uiso 1 1 calc R
H5b H 0.5390 0.4744 0.2667 0.052 Uiso 1 1 calc R
H5c H 0.5075 0.3654 0.2989 0.052 Uiso 1 1 calc R
C6 C 0.40866(13) 0.42222(19) 0.12750(13) 0.0372(5) Uani 1 1 d .
H6a H 0.4203 0.3462 0.1275 0.056 Uiso 1 1 calc R
H6b H 0.4474 0.4618 0.1034 0.056 Uiso 1 1 calc R
H6c H 0.3601 0.4345 0.0964 0.056 Uiso 1 1 calc R
C7 C 0.39757(13) 0.5687(2) 0.47248(14) 0.0413(5) Uani 1 1 d .
H7a H 0.3695 0.5056 0.4525 0.062 Uiso 1 1 calc R
H7b H 0.4185 0.5569 0.5282 0.062 Uiso 1 1 calc R
H7c H 0.4382 0.5819 0.4394 0.062 Uiso 1 1 calc R
C8 C 0.27445(13) 0.68580(19) 0.55545(11) 0.0370(5) Uani 1 1 d .
H8a H 0.2414 0.7479 0.5529 0.056 Uiso 1 1 calc R
H8b H 0.3077 0.6873 0.6058 0.056 Uiso 1 1 calc R
H8c H 0.2443 0.6208 0.5532 0.056 Uiso 1 1 calc R
C9 C 0.39552(13) 0.8110(2) 0.48016(14) 0.0411(5) Uani 1 1 d .
H9a H 0.4248 0.8166 0.4344 0.062 Uiso 1 1 calc R
H9b H 0.4294 0.8044 0.5298 0.062 Uiso 1 1 calc R
H9c H 0.3647 0.8748 0.4829 0.062 Uiso 1 1 calc R
C10 C 0.16724(10) 0.77180(14) 0.24093(11) 0.0229(3) Uani 1 1 d .
H10a H 0.1926 0.7273 0.2043 0.034 Uiso 1 1 calc R
H10b H 0.1490 0.8368 0.2131 0.034 Uiso 1 1 calc R
H10c H 0.1250 0.7326 0.2587 0.034 Uiso 1 1 calc R
C11 C 0.18517(11) 0.88890(16) 0.40574(12) 0.0284(4) Uani 1 1 d .
H11a H 0.1455 0.8455 0.4249 0.043 Uiso 1 1 calc R
H11b H 0.1632 0.9525 0.3789 0.043 Uiso 1 1 calc R
H11c H 0.2208 0.9101 0.4514 0.043 Uiso 1 1 calc R
C12 C 0.30869(11) 0.89881(16) 0.29297(12) 0.0297(4) Uani 1 1 d .
H12a H 0.3382 0.9333 0.3383 0.045 Uiso 1 1 calc R
H12b H 0.2836 0.9531 0.2578 0.045 Uiso 1 1 calc R
H12c H 0.3418 0.8565 0.2627 0.045 Uiso 1 1 calc R
C13 C 0.06917(11) 0.60296(16) 0.41550(12) 0.0281(4) Uani 1 1 d .
H13a H 0.1133 0.5776 0.4496 0.042 Uiso 1 1 calc R
H13b H 0.0265 0.6065 0.4470 0.042 Uiso 1 1 calc R
H13c H 0.0792 0.6738 0.3949 0.042 Uiso 1 1 calc R
C14 C 0.03138(11) 0.36857(16) 0.36782(12) 0.0290(4) Uani 1 1 d .
H14a H 0.0237 0.3185 0.3229 0.044 Uiso 1 1 calc R
H14b H -0.0128 0.3688 0.3972 0.044 Uiso 1 1 calc R
H14c H 0.0753 0.3469 0.4039 0.044 Uiso 1 1 calc R
C15 C -0.04498(10) 0.55384(17) 0.27110(13) 0.0293(4) Uani 1 1 d .
H15a H -0.0384 0.6250 0.2491 0.044 Uiso 1 1 calc R
H15b H -0.0838 0.5560 0.3078 0.044 Uiso 1 1 calc R
H15c H -0.0600 0.5043 0.2272 0.044 Uiso 1 1 calc R
C16 C 0.05219(11) 0.34825(15) 0.13944(12) 0.0264(4) Uani 1 1 d .
H16a H 0.0802 0.2909 0.1686 0.040 Uiso 1 1 calc R
H16b H 0.0477 0.3332 0.0818 0.040 Uiso 1 1 calc R
H16c H 0.0022 0.3532 0.1573 0.040 Uiso 1 1 calc R
C17 C 0.05009(11) 0.58690(15) 0.09775(11) 0.0282(4) Uani 1 1 d .
H17a H -0.0015 0.5898 0.1112 0.042 Uiso 1 1 calc R
H17b H 0.0500 0.5705 0.0406 0.042 Uiso 1 1 calc R
H17c H 0.0743 0.6558 0.1094 0.042 Uiso 1 1 calc R
C18 C 0.19912(11) 0.47042(16) 0.12016(11) 0.0260(4) Uani 1 1 d .
H18a H 0.2255 0.5382 0.1294 0.039 Uiso 1 1 calc R
H18b H 0.1922 0.4552 0.0625 0.039 Uiso 1 1 calc R
H18c H 0.2285 0.4134 0.1481 0.039 Uiso 1 1 calc R
C19 C 0.21529(12) 0.40659(19) 0.49535(13) 0.0352(5) Uani 1 1 d .
N4 N 0.22719(9) 0.44708(13) 0.43355(9) 0.0269(3) Uani 1 1 d .
S1 S 0.19783(6) 0.35322(10) 0.57938(5) 0.0876(3) Uani 1 1 d .

loop_
_atom_site_aniso_label
_atom_site_aniso_U_11
_atom_site_aniso_U_22
_atom_site_aniso_U_33
_atom_site_aniso_U_23
_atom_site_aniso_U_13
_atom_site_aniso_U_12
Ce1 0.01396(5) 0.01542(5) 0.01572(5) -0.00058(3) 0.00140(3) -0.00009(3)
N1 0.0169(6) 0.0170(7) 0.0242(7) 0.0012(5) 0.0029(5) 0.0014(5)
N2 0.0167(6) 0.0203(7) 0.0186(7) -0.0019(5) 0.0011(5) -0.0001(5)
N3 0.0182(6) 0.0165(6) 0.0186(7) 0.0011(5) -0.0002(5) -0.0013(5)
Si1 0.0200(2) 0.0166(2) 0.0484(3) 0.0061(2) 0.0037(2) 0.00219(18)
Si2 0.0179(2) 0.0186(2) 0.0291(2) 0.00029(19) 0.00656(18) 0.00262(17)
Si3 0.0239(2) 0.0314(3) 0.0201(2) -0.0061(2) -0.00436(18) 0.0005(2)
Si4 0.0200(2) 0.0165(2) 0.0194(2) -0.00365(17) 0.00190(17) -0.00164(17)
Si5 0.0169(2) 0.0200(2) 0.0248(2) -0.00122(18) 0.00250(17) -0.00146(17)
Si6 0.0191(2) 0.0167(2) 0.0193(2) 0.00011(17) -0.00292(17) -0.00071(17)
C1 0.0244(9) 0.0217(9) 0.0499(12) 0.0008(8) 0.0088(8) -0.0018(7)
C2 0.0348(11) 0.0390(12) 0.0655(16) 0.0272(12) -0.0093(11) 0.0024(10)
C3 0.0353(12) 0.0186(10) 0.101(2) -0.0065(11) 0.0286(13) 0.0013(8)
C4 0.0271(9) 0.0214(9) 0.0300(9) 0.0033(7) 0.0082(7) 0.0013(7)
C5 0.0176(8) 0.0301(10) 0.0562(13) 0.0050(9) 0.0047(8) 0.0018(7)
C6 0.0377(11) 0.0375(11) 0.0393(11) -0.0068(9) 0.0170(9) 0.0044(9)
C7 0.0360(11) 0.0487(13) 0.0353(11) -0.0060(10) -0.0135(9) 0.0139(10)
C8 0.0480(12) 0.0455(13) 0.0170(9) -0.0057(8) 0.0012(8) 0.0002(10)
C9 0.0317(11) 0.0469(13) 0.0418(12) -0.0135(10) -0.0094(9) -0.0085(10)
C10 0.0265(9) 0.0202(8) 0.0213(8) -0.0005(7) -0.0011(7) -0.0010(7)
C11 0.0296(9) 0.0272(9) 0.0284(9) -0.0089(8) 0.0033(7) 0.0043(8)
C12 0.0338(10) 0.0223(9) 0.0335(10) -0.0019(8) 0.0065(8) -0.0074(8)
C13 0.0289(9) 0.0280(9) 0.0278(9) -0.0046(8) 0.0052(7) -0.0010(8)
C14 0.0274(9) 0.0259(9) 0.0353(10) 0.0029(8) 0.0105(8) -0.0050(7)
C15 0.0187(8) 0.0312(10) 0.0378(10) -0.0044(8) 0.0013(7) 0.0025(7)
C16 0.0269(9) 0.0217(9) 0.0297(9) -0.0043(7) -0.0011(7) -0.0034(7)
C17 0.0334(10) 0.0241(9) 0.0245(9) -0.0012(7) -0.0093(7) 0.0026(8)
C18 0.0268(9) 0.0300(10) 0.0208(8) 0.0043(7) 0.0013(7) -0.0014(7)
C19 0.0283(10) 0.0454(12) 0.0323(10) 0.0108(9) 0.0058(8) -0.0009(9)
N4 0.0276(8) 0.0305(8) 0.0227(7) 0.0041(6) 0.0033(6) -0.0010(7)
S1 0.0817(6) 0.1275(8) 0.0584(5) 0.0598(5) 0.0291(4) 0.0069(6)

loop_
_atom_type_symbol
_atom_type_description
_atom_type_scat_dispersion_real
_atom_type_scat_dispersion_imag
_atom_type_scat_source
C C 0.0033 0.0016 'International Tables Vol C Tables 4.2.6.8 and 6.1.1.4'
H H 0.0000 0.0000 'International Tables Vol C Tables 4.2.6.8 and 6.1.1.4'
N N 0.0061 0.0033 'International Tables Vol C Tables 4.2.6.8 and 6.1.1.4'
S S 0.1246 0.1234 'International Tables Vol C Tables 4.2.6.8 and 6.1.1.4'
Si Si 0.0817 0.0704 'International Tables Vol C Tables 4.2.6.8 and 6.1.1.4'
Ce Ce -0.2486 2.6331 'International Tables Vol C Tables 4.2.6.8 and 6.1.1.4'

loop_
_geom_angle_atom_site_label_1
_geom_angle_atom_site_label_2
_geom_angle_atom_site_label_3
_geom_angle
N3 Ce1 N1 120.45(5)
N3 Ce1 N2 118.68(5)
N1 Ce1 N2 120.42(5)
N3 Ce1 N4 92.73(5)
N1 Ce1 N4 91.71(6)
N2 Ce1 N4 92.20(6)
N3 Ce1 Si6 27.95(4)
N1 Ce1 Si6 100.65(4)
N2 Ce1 Si6 130.38(4)
N4 Ce1 Si6 114.58(4)
N3 Ce1 Si2 131.90(4)
N1 Ce1 Si2 27.57(4)
N2 Ce1 Si2 100.79(4)
N4 Ce1 Si2 113.20(4)
Si6 Ce1 Si2 104.972(13)
N3 Ce1 Si4 98.25(4)
N1 Ce1 Si4 134.09(4)
N2 Ce1 Si4 26.61(4)
N4 Ce1 Si4 111.44(4)
Si6 Ce1 Si4 104.231(11)
Si2 Ce1 Si4 107.726(12)
N3 Ce1 Si3 134.06(4)
N1 Ce1 Si3 103.58(4)
N2 Ce1 Si3 25.91(4)
N4 Ce1 Si3 72.30(4)
Si6 Ce1 Si3 154.619(12)
Si2 Ce1 Si3 93.284(13)
Si4 Ce1 Si3 52.497(12)
N3 Ce1 Si5 25.13(4)
N1 Ce1 Si5 132.95(4)
N2 Ce1 Si5 104.44(4)
N4 Ce1 Si5 71.99(4)
Si6 Ce1 Si5 53.053(12)
Si2 Ce1 Si5 154.061(12)
Si4 Ce1 Si5 92.568(11)
Si3 Ce1 Si5 112.118(13)
N3 Ce1 Si1 105.72(4)
N1 Ce1 Si1 25.13(4)
N2 Ce1 Si1 133.40(4)
N4 Ce1 Si1 71.32(4)
Si6 Ce1 Si1 95.582(13)
Si2 Ce1 Si1 52.686(12)
Si4 Ce1 Si1 155.780(12)
Si3 Ce1 Si1 109.582(14)
Si5 Ce1 Si1 110.628(12)
Si2 N1 Si1 121.34(8)
Si2 N1 Ce1 116.23(7)
Si1 N1 Ce1 122.39(7)
Si4 N2 Si3 121.23(8)
Si4 N2 Ce1 118.40(7)
Si3 N2 Ce1 120.30(8)
Si6 N3 Si5 121.52(8)
Si6 N3 Ce1 115.73(7)
Si5 N3 Ce1 122.68(7)
N1 Si1 C3 111.58(9)
N1 Si1 C1 109.95(8)
C3 Si1 C1 106.87(10)
N1 Si1 C2 111.13(10)
C3 Si1 C2 107.71(13)
C1 Si1 C2 109.48(11)
N1 Si1 Ce1 32.48(5)
C3 Si1 Ce1 138.53(9)
C1 Si1 Ce1 82.24(6)
C2 Si1 Ce1 106.78(9)
N1 Si2 C5 112.14(9)
N1 Si2 C6 114.73(9)
C5 Si2 C6 108.46(10)
N1 Si2 C4 107.10(8)
C5 Si2 C4 108.35(9)
C6 Si2 C4 105.69(10)
N1 Si2 Ce1 36.20(5)
C5 Si2 Ce1 126.92(7)
C6 Si2 Ce1 123.08(7)
C4 Si2 Ce1 70.99(6)
N2 Si3 C8 110.82(9)
N2 Si3 C7 110.05(8)
C8 Si3 C7 109.75(11)
N2 Si3 C9 112.64(9)
C8 Si3 C9 107.25(11)
C7 Si3 C9 106.17(11)
N2 Si3 Ce1 33.79(5)
C8 Si3 Ce1 108.42(7)
C7 Si3 Ce1 80.18(7)
C9 Si3 Ce1 138.87(8)
N2 Si4 C12 113.34(8)
N2 Si4 C11 112.42(8)
C12 Si4 C11 107.51(9)
N2 Si4 C10 107.73(7)
C12 Si4 C10 106.13(9)
C11 Si4 C10 109.50(9)
N2 Si4 Ce1 34.99(5)
C12 Si4 Ce1 122.16(7)
C11 Si4 Ce1 127.84(7)
C10 Si4 Ce1 72.81(6)
N3 Si5 C14 110.77(8)
N3 Si5 C13 110.65(8)
C14 Si5 C13 109.49(9)
N3 Si5 C15 111.31(8)
C14 Si5 C15 107.66(9)
C13 Si5 C15 106.84(9)
N3 Si5 Ce1 32.19(5)
C14 Si5 Ce1 107.16(6)
C13 Si5 Ce1 82.91(6)
C15 Si5 Ce1 137.81(7)
N3 Si6 C16 112.40(8)
N3 Si6 C17 114.94(8)
C16 Si6 C17 108.10(9)
N3 Si6 C18 106.67(8)
C16 Si6 C18 108.88(9)
C17 Si6 C18 105.49(9)
N3 Si6 Ce1 36.33(5)
C16 Si6 Ce1 127.33(6)
C17 Si6 Ce1 123.13(6)
C18 Si6 Ce1 70.42(6)
N4 C19 S1 178.9(2)
C19 N4 Ce1 175.44(16)

loop_
_geom_bond_atom_site_label_1
_geom_bond_atom_site_label_2
_geom_bond_distance
Ce1 N3 2.2020(14)
Ce1 N1 2.2141(14)
Ce1 N2 2.2225(14)
Ce1 N4 2.3066(15)
Ce1 Si6 3.3486(5)
Ce1 Si2 3.3629(5)
Ce1 Si4 3.4093(5)
Ce1 Si3 3.4500(5)
Ce1 Si5 3.4789(5)
Ce1 Si1 3.4814(5)
N1 Si2 1.7351(15)
N1 Si1 1.7507(15)
N2 Si4 1.7361(15)
N2 Si3 1.7458(15)
N3 Si6 1.7419(15)
N3 Si5 1.7552(15)
Si1 C3 1.866(2)
Si1 C1 1.8670(19)
Si1 C2 1.869(2)
Si2 C5 1.864(2)
Si2 C6 1.869(2)
Si2 C4 1.8826(19)
Si3 C8 1.862(2)
Si3 C7 1.866(2)
Si3 C9 1.873(2)
Si4 C12 1.8667(19)
Si4 C11 1.8671(18)
Si4 C10 1.8728(17)
Si5 C14 1.8652(19)
Si5 C13 1.8676(19)
Si5 C15 1.8688(19)
Si6 C16 1.8622(18)
Si6 C17 1.8680(19)
Si6 C18 1.8774(19)
C19 N4 1.170(3)
C19 S1 1.589(2)
